data_8000037
loop_
_publ_author_name
'Yozo Miura'
'Yoshikazu Muranaka'

_publ_section_title
;
 New Method for Preparation of Isolable N-tert-Alkoxyarylaminyl
 Radicals
;
_journal_issue 4
_journal_name_full 'Chemistry Letters'
_journal_page_first 480
_journal_paper_doi 10.1246/cl.2005.480
_journal_volume 34
_journal_year 2005
_chemical_formula_moiety 'C30 H35 N2 O2 '
_chemical_formula_sum 'C30 H35 N2 O2'
_chemical_formula_weight 455.62
_space_group_IT_number 14
_symmetry_cell_setting monoclinic
_symmetry_Int_Tables_number 14
_symmetry_space_group_name_Hall '-P 2yn'
_symmetry_space_group_name_H-M 'P 1 21/n 1'
_cell_angle_alpha 90
_cell_angle_beta 97.120(7)
_cell_angle_gamma 90
_cell_formula_units_Z 4
_cell_length_a 10.470(2)
_cell_length_b 36.980(6)
_cell_length_c 6.8100(8)
_cell_measurement_reflns_used 3659
_cell_measurement_temperature 223.2
_cell_measurement_theta_max 27.5
_cell_measurement_theta_min 4.0
_cell_volume 2616.4(7)
_computing_cell_refinement CRYSTALCLEAR
_computing_data_collection CRYSTALCLEAR
_computing_data_reduction 'teXsan Ver. 1.11'
_computing_publication_material 'teXsan Ver. 1.11'
_computing_structure_refinement 'teXsan Ver. 1.10'
_computing_structure_solution SIR92
_diffrn_detector_area_resol_mean 14.63
_diffrn_measured_fraction_theta_full 0.9727
_diffrn_measured_fraction_theta_max 0.9727
_diffrn_measurement_device_type 'Rigaku/MSC Mercury CCD'
_diffrn_measurement_method \w
_diffrn_radiation_type 'Mo Ka'
_diffrn_radiation_wavelength 0.7107
_diffrn_reflns_av_R_equivalents 0.071
_diffrn_reflns_limit_h_max 13
_diffrn_reflns_limit_h_min -10
_diffrn_reflns_limit_k_max 38
_diffrn_reflns_limit_k_min -47
_diffrn_reflns_limit_l_max 5
_diffrn_reflns_limit_l_min -8
_diffrn_reflns_number 20344
_diffrn_reflns_theta_full 27.49
_diffrn_reflns_theta_max 27.49
_exptl_absorpt_coefficient_mu 0.072
_exptl_absorpt_correction_T_max 0.996
_exptl_absorpt_correction_T_min 0.366
_exptl_absorpt_correction_type multi-scan
_exptl_absorpt_process_details '(Jacobson, 1998)'
_exptl_crystal_colour Red
_exptl_crystal_density_diffrn 1.157
_exptl_crystal_density_method 'not measured'
_exptl_crystal_description Needle
_exptl_crystal_size_max 0.350
_exptl_crystal_size_mid 0.060
_exptl_crystal_size_min 0.050
_refine_diff_density_max 0.26
_refine_diff_density_min -0.28
_refine_ls_extinction_coef 0.040(8)
_refine_ls_extinction_method 'Zachariasen(1967) type 2 Gaussian isotropic'
_refine_ls_goodness_of_fit_ref 1.680
_refine_ls_hydrogen_treatment noref
_refine_ls_number_parameters 317
_refine_ls_number_reflns 2678
_refine_ls_R_factor_gt 0.0996
_refine_ls_shift/su_max 0.0002
_refine_ls_structure_factor_coef Fsqd
_refine_ls_weighting_details 'w = 1/[\s^2^(Fo^2^) + (0.03500(Max(Fo^2^,0) + 2Fc^2^)/3)^2^]'
_refine_ls_weighting_scheme calc
_refine_ls_wR_factor_ref 0.1791
_reflns_number_gt 2678
_reflns_number_total 5841
_reflns_threshold_expression F^2^>2.3\s(F^2^)
_cod_original_formula_sum 'C30 H35 N2 O2 '
_cod_database_code 8000037

loop_
_symmetry_equiv_pos_as_xyz
x,y,z
1/2-x,1/2+y,1/2-z
-x,-y,-z
1/2+x,1/2-y,1/2+z

loop_
_atom_site_label
_atom_site_type_symbol
_atom_site_fract_x
_atom_site_fract_y
_atom_site_fract_z
_atom_site_U_iso_or_equiv
_atom_site_adp_type
_atom_site_occupancy
_atom_site_calc_flag
_atom_site_refinement_flags
O(1) O 0.2969(3) -0.15434(8) -0.3994(4) 0.0525(10) Uani 1.00 d .
O(2) O 0.3599(5) -0.2568(1) -0.432(1) 0.141(2) Uani 1.00 d .
N(1) N 0.3919(3) -0.12937(10) -0.3388(5) 0.051(1) Uani 1.00 d .
N(2) N 0.5777(5) -0.1956(1) -0.4759(8) 0.095(2) Uani 1.00 d .
C(1) C 0.3492(4) -0.1046(1) -0.2110(6) 0.044(1) Uani 1.00 d .
C(2) C 0.2179(4) -0.0973(1) -0.1878(6) 0.044(1) Uani 1.00 d .
C(3) C 0.1911(4) -0.0730(1) -0.0446(6) 0.047(1) Uani 1.00 d .
C(4) C 0.2879(4) -0.0551(1) 0.0774(6) 0.045(1) Uani 1.00 d .
C(5) C 0.4165(4) -0.0618(1) 0.0466(6) 0.048(1) Uani 1.00 d .
C(6) C 0.4513(4) -0.0854(1) -0.0916(6) 0.044(1) Uani 1.00 d .
C(7) C 0.1057(4) -0.1130(1) -0.3207(7) 0.048(1) Uani 1.00 d .
C(8) C 0.0785(5) -0.1017(1) -0.5156(7) 0.066(2) Uani 1.00 d .
C(9) C -0.0276(6) -0.1149(2) -0.6338(8) 0.084(2) Uani 1.00 d .
C(10) C -0.1084(5) -0.1390(2) -0.5615(9) 0.083(2) Uani 1.00 d .
C(11) C -0.0851(5) -0.1502(2) -0.3695(9) 0.076(2) Uani 1.00 d .
C(12) C 0.0218(5) -0.1366(1) -0.2472(7) 0.061(2) Uani 1.00 d .
C(13) C 0.2558(4) -0.0301(1) 0.2343(6) 0.046(1) Uani 1.00 d .
C(14) C 0.1482(4) -0.0078(1) 0.2040(7) 0.054(1) Uani 1.00 d .
C(15) C 0.1150(4) 0.0145(1) 0.3536(8) 0.064(2) Uani 1.00 d .
C(16) C 0.1870(5) 0.0148(1) 0.5361(7) 0.063(2) Uani 1.00 d .
C(17) C 0.2954(5) -0.0070(1) 0.5675(7) 0.060(2) Uani 1.00 d .
C(18) C 0.3294(4) -0.0291(1) 0.4193(7) 0.055(1) Uani 1.00 d .
C(19) C 0.5950(4) -0.0922(1) -0.1094(7) 0.051(1) Uani 1.00 d .
C(20) C 0.6822(4) -0.0672(1) 0.0294(8) 0.069(2) Uani 1.00 d .
C(21) C 0.6314(5) -0.1312(1) -0.0488(8) 0.067(2) Uani 1.00 d .
C(22) C 0.6260(4) -0.0845(1) -0.3193(7) 0.062(2) Uani 1.00 d .
C(23) C 0.3347(5) -0.1773(1) -0.5544(7) 0.055(2) Uani 1.00 d .
C(24) C 0.4709(5) -0.1891(1) -0.5056(7) 0.062(2) Uani 1.00 d .
C(25) C 0.3274(7) -0.1553(2) -0.7476(8) 0.092(2) Uani 1.00 d .
C(26) C 0.2361(5) -0.2080(1) -0.5730(7) 0.064(2) Uani 1.00 d .
C(27) C 0.2446(5) -0.2378(1) -0.4170(9) 0.070(2) Uani 1.00 d .
C(28) C 0.2520(6) -0.2236(2) -0.2080(8) 0.082(2) Uani 1.00 d .
C(29) C 0.1274(7) -0.2622(2) -0.463(1) 0.109(3) Uani 1.00 d .
C(30) C 0.385(2) -0.2876(4) -0.362(2) 0.106(6) Uani 0.50 d P
C(31) C 0.392(2) -0.2790(5) -0.531(3) 0.106(6) Uani 0.50 d P
H(1) H 0.1013 -0.0682 -0.0261 0.0580 Uiso 1.00 calc .
H(2) H 0.4842 -0.0480 0.1264 0.0572 Uiso 1.00 calc .
H(3) H 0.1353 -0.0841 -0.5679 0.0817 Uiso 1.00 calc .
H(4) H -0.0466 -0.1075 -0.7705 0.1021 Uiso 1.00 calc .
H(5) H -0.1834 -0.1479 -0.6477 0.0971 Uiso 1.00 calc .
H(6) H -0.1432 -0.1679 -0.3191 0.0930 Uiso 1.00 calc .
H(7) H 0.0388 -0.1442 -0.1069 0.0757 Uiso 1.00 calc .
H(8) H 0.0972 -0.0081 0.0754 0.0660 Uiso 1.00 calc .
H(9) H 0.0403 0.0304 0.3271 0.0779 Uiso 1.00 calc .
H(10) H 0.1614 0.0302 0.6413 0.0798 Uiso 1.00 calc .
H(11) H 0.3475 -0.0073 0.6956 0.0746 Uiso 1.00 calc .
H(12) H 0.4060 -0.0445 0.4435 0.0664 Uiso 1.00 calc .
H(13) H 0.7713 -0.0718 0.0168 0.0874 Uiso 1.00 calc .
H(14) H 0.6658 -0.0422 -0.0067 0.0874 Uiso 1.00 calc .
H(15) H 0.6690 -0.0703 0.1629 0.0874 Uiso 1.00 calc .
H(16) H 0.6195 -0.1359 0.0855 0.0831 Uiso 1.00 calc .
H(17) H 0.5782 -0.1484 -0.1307 0.0831 Uiso 1.00 calc .
H(18) H 0.7190 -0.1363 -0.0654 0.0831 Uiso 1.00 calc .
H(19) H 0.7159 -0.0889 -0.3289 0.0741 Uiso 1.00 calc .
H(20) H 0.5763 -0.0990 -0.4151 0.0741 Uiso 1.00 calc .
H(21) H 0.6098 -0.0594 -0.3538 0.0741 Uiso 1.00 calc .
H(22) H 0.3829 -0.1348 -0.7299 0.1083 Uiso 1.00 calc .
H(23) H 0.3514 -0.1697 -0.8531 0.1083 Uiso 1.00 calc .
H(24) H 0.2410 -0.1468 -0.7845 0.1083 Uiso 1.00 calc .
H(25) H 0.1531 -0.1969 -0.5806 0.0828 Uiso 1.00 calc .
H(26) H 0.2418 -0.2195 -0.6999 0.0828 Uiso 1.00 calc .
H(27) H 0.2596 -0.2435 -0.1128 0.0960 Uiso 1.00 calc .
H(28) H 0.3219 -0.2079 -0.1749 0.0960 Uiso 1.00 calc .
H(29) H 0.1734 -0.2109 -0.1870 0.0960 Uiso 1.00 calc .
H(30) H 0.0482 -0.2483 -0.4483 0.1290 Uiso 1.00 calc .
H(31) H 0.1186 -0.2707 -0.5951 0.1290 Uiso 1.00 calc .
H(32) H 0.1287 -0.2820 -0.3744 0.1290 Uiso 1.00 calc .
H(33) H 0.3214 -0.3053 -0.4169 0.1388 Uiso 0.50 calc P
H(34) H 0.4674 -0.2965 -0.3927 0.1388 Uiso 0.50 calc P
H(35) H 0.3864 -0.2877 -0.2229 0.1388 Uiso 0.50 calc P
H(36) H 0.3464 -0.3019 -0.5097 0.1367 Uiso 0.50 calc P
H(37) H 0.3782 -0.2743 -0.6681 0.1367 Uiso 0.50 calc P
H(38) H 0.4829 -0.2851 -0.4965 0.1367 Uiso 0.50 calc P

loop_
_atom_site_aniso_label
_atom_site_aniso_U_11
_atom_site_aniso_U_22
_atom_site_aniso_U_33
_atom_site_aniso_U_12
_atom_site_aniso_U_13
_atom_site_aniso_U_23
O(1) 0.044(2) 0.048(2) 0.065(2) -0.001(2) 0.003(1) -0.013(2)
O(2) 0.091(4) 0.056(3) 0.283(7) 0.019(3) 0.049(4) 0.007(5)
N(1) 0.043(2) 0.048(2) 0.059(2) -0.006(2) -0.002(2) -0.003(2)
N(2) 0.068(4) 0.093(4) 0.124(4) 0.006(3) 0.014(3) -0.027(3)
C(1) 0.041(3) 0.041(3) 0.049(3) 0.004(2) -0.003(2) -0.003(2)
C(2) 0.038(3) 0.043(3) 0.049(3) 0.001(2) -0.002(2) 0.001(2)
C(3) 0.039(3) 0.046(3) 0.054(3) 0.003(2) -0.003(2) 0.003(2)
C(4) 0.042(3) 0.036(3) 0.054(3) 0.004(2) -0.007(2) 0.002(2)
C(5) 0.038(3) 0.042(3) 0.061(3) 0.002(2) -0.010(2) 0.004(2)
C(6) 0.035(2) 0.040(3) 0.055(3) 0.001(2) -0.003(2) 0.005(2)
C(7) 0.041(3) 0.043(3) 0.058(3) 0.005(2) -0.001(2) -0.008(2)
C(8) 0.056(3) 0.075(4) 0.061(3) 0.000(3) -0.017(2) 0.004(3)
C(9) 0.070(4) 0.098(5) 0.075(4) 0.014(4) -0.030(3) -0.006(3)
C(10) 0.044(3) 0.117(5) 0.082(4) 0.004(4) -0.017(3) -0.022(4)
C(11) 0.044(3) 0.080(4) 0.104(5) -0.014(3) 0.005(3) -0.021(3)
C(12) 0.045(3) 0.066(3) 0.071(3) -0.002(3) 0.000(2) -0.012(3)
C(13) 0.040(2) 0.041(3) 0.056(3) 0.001(2) -0.003(2) -0.002(2)
C(14) 0.045(3) 0.051(3) 0.062(3) 0.004(2) -0.005(2) -0.007(2)
C(15) 0.043(3) 0.060(3) 0.085(4) 0.003(2) -0.001(3) -0.010(3)
C(16) 0.056(3) 0.062(3) 0.073(4) -0.009(3) 0.009(3) -0.017(3)
C(17) 0.062(3) 0.060(3) 0.057(3) -0.011(3) -0.005(3) -0.008(3)
C(18) 0.054(3) 0.045(3) 0.061(3) 0.000(2) -0.012(2) -0.003(2)
C(19) 0.037(3) 0.049(3) 0.066(3) 0.003(2) -0.005(2) 0.004(2)
C(20) 0.038(3) 0.072(4) 0.093(4) 0.000(3) -0.005(3) -0.012(3)
C(21) 0.053(3) 0.061(3) 0.083(4) 0.016(3) -0.008(3) 0.005(3)
C(22) 0.041(3) 0.064(3) 0.079(3) 0.004(2) 0.005(2) 0.002(3)
C(23) 0.055(3) 0.049(3) 0.059(3) 0.005(3) -0.001(2) -0.012(2)
C(24) 0.058(4) 0.062(3) 0.066(3) 0.002(3) 0.007(3) -0.017(3)
C(25) 0.122(5) 0.079(4) 0.072(4) 0.001(4) -0.005(3) 0.004(3)
C(26) 0.060(3) 0.060(3) 0.071(3) -0.001(3) -0.004(3) -0.022(3)
C(27) 0.063(4) 0.047(3) 0.098(4) -0.010(3) 0.005(3) -0.010(3)
C(28) 0.101(5) 0.063(4) 0.079(4) -0.010(3) 0.003(3) 0.000(3)
C(29) 0.102(5) 0.089(5) 0.136(6) -0.042(4) 0.017(4) -0.030(4)
C(30) 0.13(1) 0.08(1) 0.10(1) 0.004(8) -0.033(9) 0.022(8)
C(31) 0.12(1) 0.08(1) 0.13(1) 0.016(10) 0.05(1) -0.01(1)

loop_
_atom_type_symbol
_atom_type_description
_atom_type_scat_dispersion_real
_atom_type_scat_dispersion_imag
_atom_type_scat_source
C C 0.003 0.002
;International Tables for Crystallography
(1992, Vol. C, Tables 4.2.6.8 and 6.1.1.1)
;
H H 0.000 0.000
;International Tables for Crystallography
(1992, Vol. C, Table 6.1.1.2)
;
N N 0.006 0.003
;International Tables for Crystallography
(1992, Vol. C, Tables 4.2.6.8 and 6.1.1.1)
;
O O 0.011 0.006
;International Tables for Crystallography
(1992, Vol. C, Tables 4.2.6.8 and 6.1.1.1)
;

loop_
_geom_angle_atom_site_label_1
_geom_angle_atom_site_label_2
_geom_angle_atom_site_label_3
_geom_angle
_geom_angle_publ_flag
N(1) O(1) C(23) 111.0(3) yes
C(27) O(2) C(30) 124(1) yes
C(27) O(2) C(31) 136(1) yes
C(30) O(2) C(31) 60.5(9) yes
O(1) N(1) C(1) 110.8(3) yes
N(1) C(1) C(2) 126.0(4) yes
N(1) C(1) C(6) 114.0(4) yes
C(2) C(1) C(6) 120.0(4) yes
C(1) C(2) C(3) 118.9(4) yes
C(1) C(2) C(7) 123.4(4) yes
C(3) C(2) C(7) 117.6(4) yes
C(2) C(3) C(4) 122.2(4) yes
C(3) C(4) C(5) 117.8(4) yes
C(3) C(4) C(13) 120.7(4) yes
C(5) C(4) C(13) 121.4(4) yes
C(4) C(5) C(6) 123.7(4) yes
C(1) C(6) C(5) 117.3(4) yes
C(1) C(6) C(19) 122.4(4) yes
C(5) C(6) C(19) 120.2(4) yes
C(2) C(7) C(8) 120.8(4) yes
C(2) C(7) C(12) 120.7(4) yes
C(8) C(7) C(12) 118.4(4) yes
C(7) C(8) C(9) 120.4(5) yes
C(8) C(9) C(10) 120.9(5) yes
C(9) C(10) C(11) 120.0(5) yes
C(10) C(11) C(12) 119.7(5) yes
C(7) C(12) C(11) 120.6(5) yes
C(4) C(13) C(14) 121.0(4) yes
C(4) C(13) C(18) 121.2(4) yes
C(14) C(13) C(18) 117.7(4) yes
C(13) C(14) C(15) 121.0(4) yes
C(14) C(15) C(16) 120.7(4) yes
C(15) C(16) C(17) 118.8(4) yes
C(16) C(17) C(18) 120.9(4) yes
C(13) C(18) C(17) 120.8(4) yes
C(6) C(19) C(20) 111.3(4) yes
C(6) C(19) C(21) 110.1(4) yes
C(6) C(19) C(22) 111.4(3) yes
C(20) C(19) C(21) 107.0(4) yes
C(20) C(19) C(22) 106.4(4) yes
C(21) C(19) C(22) 110.6(4) yes
O(1) C(23) C(24) 110.4(4) yes
O(1) C(23) C(25) 108.8(4) yes
O(1) C(23) C(26) 104.7(4) yes
C(24) C(23) C(25) 106.8(5) yes
C(24) C(23) C(26) 114.9(4) yes
C(25) C(23) C(26) 111.1(4) yes
N(2) C(24) C(23) 174.4(6) yes
C(23) C(26) C(27) 119.9(4) yes
O(2) C(27) C(26) 106.6(5) yes
O(2) C(27) C(28) 107.4(5) yes
O(2) C(27) C(29) 111.4(5) yes
C(26) C(27) C(28) 113.4(4) yes
C(26) C(27) C(29) 107.9(5) yes
C(28) C(27) C(29) 110.2(5) yes
O(2) C(30) C(31) 55.1(9) yes
O(2) C(31) C(30) 64(1) yes

loop_
_geom_bond_atom_site_label_1
_geom_bond_atom_site_label_2
_geom_bond_distance
_geom_bond_publ_flag
O(1) N(1) 1.382(4) yes
O(1) C(23) 1.448(5) yes
O(2) C(27) 1.412(7) yes
O(2) C(30) 1.25(1) yes
O(2) C(31) 1.14(1) yes
N(1) C(1) 1.377(5) yes
N(2) C(24) 1.136(6) yes
C(1) C(2) 1.429(6) yes
C(1) C(6) 1.446(5) yes
C(2) C(3) 1.382(6) yes
C(2) C(7) 1.507(6) yes
C(3) C(4) 1.394(5) yes
C(4) C(5) 1.409(6) yes
C(4) C(13) 1.484(6) yes
C(5) C(6) 1.367(6) yes
C(6) C(19) 1.545(6) yes
C(7) C(8) 1.387(6) yes
C(7) C(12) 1.378(6) yes
C(8) C(9) 1.378(7) yes
C(9) C(10) 1.362(8) yes
C(10) C(11) 1.364(8) yes
C(11) C(12) 1.402(6) yes
C(13) C(14) 1.392(6) yes
C(13) C(18) 1.394(5) yes
C(14) C(15) 1.388(6) yes
C(15) C(16) 1.371(6) yes
C(16) C(17) 1.387(7) yes
C(17) C(18) 1.380(6) yes
C(19) C(20) 1.539(6) yes
C(19) C(21) 1.535(6) yes
C(19) C(22) 1.532(7) yes
C(23) C(24) 1.489(7) yes
C(23) C(25) 1.541(7) yes
C(23) C(26) 1.529(7) yes
C(26) C(27) 1.524(7) yes
C(27) C(28) 1.510(7) yes
C(27) C(29) 1.523(7) yes
C(30) C(31) 1.21(2) yes

loop_
_geom_contact_atom_site_label_1
_geom_contact_atom_site_label_2
_geom_contact_distance
_geom_contact_site_symmetry_2
C(10) C(30) 3.39(2) 4_444
C(11) C(31) 3.52(2) 4_445
C(15) C(15) 3.48(1) 3_556
C(15) C(16) 3.512(7) 3_556

loop_
_geom_torsion_atom_site_label_1
_geom_torsion_atom_site_label_2
_geom_torsion_atom_site_label_3
_geom_torsion_atom_site_label_4
_geom_torsion
_geom_torsion_publ_flag
O(1) N(1) C(1) C(2) -18.5(6) yes
O(1) N(1) C(1) C(6) 160.6(3) yes
O(1) C(23) C(24) N(2) -89(5) yes
O(1) C(23) C(26) C(27) -75.3(5) yes
O(2) C(27) C(26) C(23) -65.8(6) yes
N(1) O(1) C(23) C(24) 43.8(5) yes
N(1) O(1) C(23) C(25) -73.1(4) yes
N(1) O(1) C(23) C(26) 168.0(3) yes
N(1) C(1) C(2) C(3) 176.4(4) yes
N(1) C(1) C(2) C(7) -7.9(7) yes
N(1) C(1) C(6) C(5) -176.5(4) yes
N(1) C(1) C(6) C(19) 0.6(6) yes
N(2) C(24) C(23) C(25) 29(5) yes
N(2) C(24) C(23) C(26) 152(5) yes
C(1) N(1) O(1) C(23) 172.0(3) yes
C(1) C(2) C(3) C(4) 0.2(6) yes
C(1) C(2) C(7) C(8) -70.0(6) yes
C(1) C(2) C(7) C(12) 115.2(5) yes
C(1) C(6) C(5) C(4) -0.3(6) yes
C(1) C(6) C(19) C(20) 177.9(4) yes
C(1) C(6) C(19) C(21) -63.7(5) yes
C(1) C(6) C(19) C(22) 59.4(5) yes
C(2) C(1) C(6) C(5) 2.6(6) yes
C(2) C(1) C(6) C(19) 179.7(4) yes
C(2) C(3) C(4) C(5) 2.1(6) yes
C(2) C(3) C(4) C(13) -177.9(4) yes
C(2) C(7) C(8) C(9) -177.2(5) yes
C(2) C(7) C(12) C(11) 177.8(4) yes
C(3) C(2) C(1) C(6) -2.7(6) yes
C(3) C(2) C(7) C(8) 105.8(5) yes
C(3) C(2) C(7) C(12) -69.0(6) yes
C(3) C(4) C(5) C(6) -2.1(6) yes
C(3) C(4) C(13) C(14) -37.3(6) yes
C(3) C(4) C(13) C(18) 140.4(5) yes
C(4) C(3) C(2) C(7) -175.7(4) yes
C(4) C(5) C(6) C(19) -177.4(4) yes
C(4) C(13) C(14) C(15) 177.2(4) yes
C(4) C(13) C(18) C(17) -177.0(4) yes
C(5) C(4) C(13) C(14) 142.8(5) yes
C(5) C(4) C(13) C(18) -39.5(6) yes
C(5) C(6) C(19) C(20) -5.1(6) yes
C(5) C(6) C(19) C(21) 113.4(5) yes
C(5) C(6) C(19) C(22) -123.6(5) yes
C(6) C(1) C(2) C(7) 173.1(4) yes
C(6) C(5) C(4) C(13) 177.9(4) yes
C(7) C(8) C(9) C(10) 0.7(9) yes
C(7) C(12) C(11) C(10) -2.0(8) yes
C(8) C(7) C(12) C(11) 2.8(7) yes
C(8) C(9) C(10) C(11) 0.2(10) yes
C(9) C(8) C(7) C(12) -2.2(7) yes
C(9) C(10) C(11) C(12) 0.4(9) yes
C(13) C(14) C(15) C(16) -0.6(8) yes
C(13) C(18) C(17) C(16) 0.1(8) yes
C(14) C(13) C(18) C(17) 0.8(7) yes
C(14) C(15) C(16) C(17) 1.4(8) yes
C(15) C(14) C(13) C(18) -0.5(7) yes
C(15) C(16) C(17) C(18) -1.1(8) yes
C(23) C(26) C(27) C(28) 52.1(7) yes
C(23) C(26) C(27) C(29) 174.5(5) yes
C(24) C(23) C(26) C(27) 46.0(6) yes
C(25) C(23) C(26) C(27) 167.4(5) yes
C(26) C(27) O(2) C(30) -162(1) yes
C(26) C(27) O(2) C(31) -81(1) yes
C(27) O(2) C(30) C(31) 127(1) yes
C(27) O(2) C(31) C(30) -110(1) yes
C(28) C(27) O(2) C(30) 75(1) yes
C(28) C(27) O(2) C(31) 156(1) yes
C(29) C(27) O(2) C(30) -45(1) yes
C(29) C(27) O(2) C(31) 36(1) yes
C(29) C(27) O(2) C(31) 36(1) yes
